data_7106148
_publ_author_name 'Romaeo Dallanegra Alasdair P. M. Robertson Adrian B. Chaplin Ian Manners Andrew S. Weller'
_publ_section_title
;
 Tuning the [L2RhH3B&#x00B7;NR3]+ interaction using phosphine bite angle.
 Demonstration by the catalytic formation of polyaminoboranes
;
_journal_name_full Chem.Commun.
_journal_page_first 3763
_journal_paper_doi 10.1039/c0cc05460g
_journal_volume 47
_journal_year 2011
_chemical_formula_moiety 'C32 H12 B F24, C33 H31 F P2 Rh'
_chemical_formula_sum 'C65 H43 B F25 P2 Rh'
_chemical_formula_weight 1474.65
_chemical_melting_point ?
_space_group_IT_number 2
_symmetry_cell_setting triclinic
_symmetry_space_group_name_Hall '-P 1'
_symmetry_space_group_name_H-M 'P -1'
_atom_sites_solution_hydrogens geom
_atom_sites_solution_primary direct
_atom_sites_solution_secondary difmap
_audit_creation_method SHELXL-97
_cell_angle_alpha 105.8393(7)
_cell_angle_beta 94.3128(7)
_cell_angle_gamma 94.6952(9)
_cell_formula_units_Z 2
_cell_length_a 12.5134(2)
_cell_length_b 13.5513(2)
_cell_length_c 19.5061(4)
_cell_measurement_reflns_used 9658
_cell_measurement_temperature 150(2)
_cell_measurement_theta_max 27.485
_cell_measurement_theta_min 5.097
_cell_volume 3154.98(10)
_computing_cell_refinement 'Denzo/Scalepack (Otwinowski & Minor 1997)'
_computing_data_collection 'Collect (Nonius BV, 1997-2000)'
_computing_data_reduction 'Denzo/Scalepack (Otwinowski & Minor 1997)'
_computing_molecular_graphics 'ORTEP3 (Farrugia, 1997)'
_computing_publication_material 'Bruker SHELXTL'
_computing_structure_refinement 'SHELXL-97 (Sheldrick, 2008)'
_computing_structure_solution 'SIR2004 (Burla et al., 2005)'
_diffrn_ambient_temperature 150(2)
_diffrn_detector_area_resol_mean 9
_diffrn_measured_fraction_theta_full 0.960
_diffrn_measured_fraction_theta_max 0.960
_diffrn_measurement_device '95mm CCD camera on \k-goniostat'
_diffrn_measurement_device_type KappaCCD
_diffrn_measurement_method CCD
_diffrn_radiation_monochromator 'horizonally mounted graphite crystal'
_diffrn_radiation_source 'fine-focus sealed tube'
_diffrn_radiation_type MoK\a
_diffrn_radiation_wavelength 0.71073
_diffrn_reflns_av_R_equivalents 0.0246
_diffrn_reflns_av_sigmaI/netI 0.0460
_diffrn_reflns_limit_h_max 15
_diffrn_reflns_limit_h_min -12
_diffrn_reflns_limit_k_max 16
_diffrn_reflns_limit_k_min -16
_diffrn_reflns_limit_l_max 24
_diffrn_reflns_limit_l_min -23
_diffrn_reflns_number 19313
_diffrn_reflns_theta_full 26.37
_diffrn_reflns_theta_max 26.37
_diffrn_reflns_theta_min 5.14
_exptl_absorpt_coefficient_mu 0.436
_exptl_absorpt_correction_T_max 1.0
_exptl_absorpt_correction_T_min 0.879
_exptl_absorpt_correction_type multi-scan
_exptl_absorpt_process_details 'Denzo/Scalepack (Otwinowski & Minor 1997)'
_exptl_crystal_colour yellow
_exptl_crystal_density_diffrn 1.552
_exptl_crystal_density_meas ?
_exptl_crystal_density_method 'not measured'
_exptl_crystal_description plate
_exptl_crystal_F_000 1476
_exptl_crystal_size_max 0.44
_exptl_crystal_size_mid 0.26
_exptl_crystal_size_min 0.08
_refine_diff_density_max 0.622
_refine_diff_density_min -0.545
_refine_diff_density_rms 0.066
_refine_ls_extinction_method none
_refine_ls_goodness_of_fit_ref 1.020
_refine_ls_hydrogen_treatment constr
_refine_ls_matrix_type full
_refine_ls_number_parameters 1005
_refine_ls_number_reflns 12382
_refine_ls_number_restraints 654
_refine_ls_restrained_S_all 1.198
_refine_ls_R_factor_all 0.0578
_refine_ls_R_factor_gt 0.0458
_refine_ls_shift/su_max 0.001
_refine_ls_shift/su_mean 0.000
_refine_ls_structure_factor_coef Fsqd
_refine_ls_weighting_details 'calc w=1/[\s^2^(Fo^2^)+(0.0425P)^2^+4.3628P] where P=(Fo^2^+2Fc^2^)/3'
_refine_ls_weighting_scheme calc
_refine_ls_wR_factor_gt 0.1061
_refine_ls_wR_factor_ref 0.1145
_reflns_number_gt 10432
_reflns_number_total 12382
_reflns_threshold_expression >2sigma(I)
_cod_data_source_file c0cc05460g.txt
_cod_data_source_block 142abc09
_cod_depositor_comments
;
The following automatic conversions were performed:

'_chemical_melting_point' value 'not measured' was changed to '?' -
the value is undefined or not given.

Automatic conversion script
Id: cif_fix_values 1569 2011-02-09 13:29:24Z adriana 

The following automatic conversions were performed:

'_symmetry_cell_setting' value 'Triclinic' changed to 'triclinic'
according to the built-in table from CIF Core dictionary named
'cif_core.dic' version 2.4.1 from 2010-06-29.

Automatic conversion script
Id: cif_fix_values 1646 2011-03-28 12:23:43Z adriana 

The following automatic conversions were performed:

'_exptl_crystal_density_meas' value 'not measured' was changed to '?'
- the value is perceived as not measured.

Automatic conversion script
Id: cif_fix_values 3008 2015-01-20 13:52:24Z robertas 
;
_cod_original_cell_volume 3154.98(9)
_cod_original_sg_symbol_H-M P-1
_cod_database_code 7106148

loop_
_symmetry_equiv_pos_as_xyz
'x, y, z'
'-x, -y, -z'

loop_
_atom_site_label
_atom_site_type_symbol
_atom_site_fract_x
_atom_site_fract_y
_atom_site_fract_z
_atom_site_U_iso_or_equiv
_atom_site_adp_type
_atom_site_occupancy
_atom_site_symmetry_multiplicity
_atom_site_calc_flag
_atom_site_refinement_flags
_atom_site_disorder_assembly
_atom_site_disorder_group
Rh1 Rh 0.72169(2) 0.307122(19) 0.782743(14) 0.02917(9) Uani 1 1 d . . .
P1 P 0.85262(7) 0.35917(6) 0.87259(4) 0.02800(18) Uani 1 1 d . A .
P2 P 0.83389(7) 0.34703(7) 0.70817(5) 0.03120(19) Uani 1 1 d . A .
C1 C 0.5559(2) 0.3360(3) 0.8278(2) 0.0512(10) Uani 1 1 d D A 1
H1 H 0.5375 0.3905 0.8658 0.061 Uiso 0.50 1 calc PR A 1
C2 C 0.5901(3) 0.2481(3) 0.8431(2) 0.0477(10) Uani 1 1 d D A 1
H2 H 0.6032 0.2468 0.8914 0.057 Uiso 0.90 1 calc PR A 1
C3 C 0.6052(3) 0.1620(3) 0.7874(2) 0.0499(10) Uani 1 1 d D A 1
H3 H 0.6238 0.1001 0.7970 0.060 Uiso 1 1 calc R A 1
C4 C 0.5923(2) 0.1694(3) 0.7183(2) 0.0521(11) Uani 1 1 d D A 1
H4 H 0.5992 0.1105 0.6797 0.063 Uiso 0.60 1 calc PR A 1
C5 C 0.5695(3) 0.2609(3) 0.7033(2) 0.0511(10) Uani 1 1 d D A 1
H5 H 0.5684 0.2663 0.6557 0.061 Uiso 1 1 calc R A 1
C6 C 0.5479(3) 0.3458(3) 0.7596(2) 0.0520(10) Uani 1 1 d D A 1
H6 H 0.5286 0.4076 0.7504 0.062 Uiso 1 1 calc R A 1
F1A F 0.5293(5) 0.4055(5) 0.8793(3) 0.101(2) Uani 0.50 1 d PDU B 2
F1B F 0.5996(6) 0.0916(5) 0.6662(4) 0.101(3) Uani 0.40 1 d PDU C 2
F1C F 0.6062(9) 0.2464(7) 0.9074(5) 0.071(7) Uani 0.10 1 d PDU D 2
C7 C 0.9454(3) 0.4714(3) 0.87473(19) 0.0361(8) Uani 1 1 d . . .
H7A H 0.9043 0.5321 0.8805 0.043 Uiso 1 1 calc R A .
H7B H 0.9989 0.4855 0.9172 0.043 Uiso 1 1 calc R . .
C8 C 1.0055(3) 0.4595(3) 0.8082(2) 0.0391(8) Uani 1 1 d . A .
H8A H 1.0642 0.5166 0.8177 0.047 Uiso 1 1 calc R . .
H8B H 1.0387 0.3939 0.7984 0.047 Uiso 1 1 calc R . .
C9 C 0.9323(3) 0.4601(3) 0.7424(2) 0.0402(8) Uani 1 1 d . . .
H9A H 0.9777 0.4656 0.7039 0.048 Uiso 1 1 calc R A .
H9B H 0.8933 0.5223 0.7544 0.048 Uiso 1 1 calc R . .
C10 C 0.7963(3) 0.3997(2) 0.95817(18) 0.0310(7) Uani 1 1 d . . .
C11 C 0.7424(3) 0.4885(3) 0.9737(2) 0.0438(9) Uani 1 1 d . A .
H11 H 0.7387 0.5285 0.9407 0.053 Uiso 1 1 calc R . .
C12 C 0.6945(4) 0.5183(3) 1.0366(2) 0.0539(11) Uani 1 1 d . . .
H12 H 0.6589 0.5792 1.0468 0.065 Uiso 1 1 calc R A .
C13 C 0.6981(3) 0.4605(3) 1.0848(2) 0.0500(10) Uani 1 1 d . A .
H13 H 0.6648 0.4810 1.1279 0.060 Uiso 1 1 calc R . .
C14 C 0.7505(3) 0.3724(3) 1.0699(2) 0.0468(9) Uani 1 1 d . . .
H14 H 0.7531 0.3322 1.1029 0.056 Uiso 1 1 calc R A .
C15 C 0.7994(3) 0.3422(3) 1.0073(2) 0.0380(8) Uani 1 1 d . A .
H15 H 0.8354 0.2816 0.9977 0.046 Uiso 1 1 calc R . .
C16 C 0.9416(3) 0.2640(2) 0.88476(18) 0.0309(7) Uani 1 1 d . . .
C17 C 1.0341(3) 0.2915(3) 0.9328(2) 0.0383(8) Uani 1 1 d . A .
H17 H 1.0521 0.3614 0.9599 0.046 Uiso 1 1 calc R . .
C18 C 1.1004(3) 0.2178(3) 0.9414(2) 0.0441(9) Uani 1 1 d . . .
H18 H 1.1633 0.2373 0.9744 0.053 Uiso 1 1 calc R A .
C19 C 1.0752(3) 0.1166(3) 0.9023(2) 0.0473(10) Uani 1 1 d . A .
H19 H 1.1215 0.0664 0.9076 0.057 Uiso 1 1 calc R . .
C20 C 0.9836(4) 0.0880(3) 0.8556(3) 0.0513(10) Uani 1 1 d . . .
H20 H 0.9658 0.0178 0.8291 0.062 Uiso 1 1 calc R A .
C21 C 0.9164(3) 0.1614(3) 0.8468(2) 0.0415(8) Uani 1 1 d . A .
H21 H 0.8527 0.1409 0.8145 0.050 Uiso 1 1 calc R . .
C22 C 0.7577(3) 0.3797(3) 0.63527(19) 0.0382(8) Uani 1 1 d . . .
C23 C 0.7415(4) 0.3150(4) 0.5670(2) 0.0533(11) Uani 1 1 d . A .
H23 H 0.7746 0.2528 0.5555 0.064 Uiso 1 1 calc R . .
C24 C 0.6767(4) 0.3400(5) 0.5142(2) 0.0726(15) Uani 1 1 d . . .
H24 H 0.6648 0.2941 0.4672 0.087 Uiso 1 1 calc R A .
C25 C 0.6300(4) 0.4302(5) 0.5298(3) 0.0713(15) Uani 1 1 d . A .
H25 H 0.5863 0.4472 0.4935 0.086 Uiso 1 1 calc R . .
C26 C 0.6461(4) 0.4959(4) 0.5973(3) 0.0666(13) Uani 1 1 d . . .
H26 H 0.6140 0.5588 0.6080 0.080 Uiso 1 1 calc R A .
C27 C 0.7095(4) 0.4710(3) 0.6505(2) 0.0529(10) Uani 1 1 d . A .
H27 H 0.7200 0.5168 0.6975 0.063 Uiso 1 1 calc R . .
C28 C 0.9117(3) 0.2445(3) 0.66378(19) 0.0341(7) Uani 1 1 d . . .
C29 C 0.8813(3) 0.1438(3) 0.6636(2) 0.0474(9) Uani 1 1 d . A .
H29 H 0.8213 0.1294 0.6878 0.057 Uiso 1 1 calc R . .
C30 C 0.9371(4) 0.0639(3) 0.6289(2) 0.0551(11) Uani 1 1 d . . .
H30 H 0.9153 -0.0047 0.6294 0.066 Uiso 1 1 calc R A .
C31 C 1.0237(3) 0.0833(3) 0.5937(2) 0.0490(10) Uani 1 1 d . A .
H31 H 1.0620 0.0284 0.5698 0.059 Uiso 1 1 calc R . .
C32 C 1.0548(3) 0.1828(4) 0.5933(2) 0.0529(10) Uani 1 1 d . . .
H32 H 1.1149 0.1964 0.5690 0.063 Uiso 1 1 calc R A .
C33 C 0.9999(3) 0.2629(3) 0.6278(2) 0.0466(9) Uani 1 1 d . A .
H33 H 1.0223 0.3312 0.6270 0.056 Uiso 1 1 calc R . .
B200 B 0.3293(3) 0.8512(3) 0.75559(19) 0.0267(7) Uani 1 1 d . . .
C201 C 0.2677(2) 0.8652(2) 0.82925(17) 0.0271(6) Uani 1 1 d . . .
C202 C 0.3188(3) 0.9137(2) 0.89780(17) 0.0285(7) Uani 1 1 d . . .
H202 H 0.3929 0.9388 0.9029 0.034 Uiso 1 1 calc R . .
C203 C 0.2644(3) 0.9264(2) 0.95898(17) 0.0283(7) Uani 1 1 d D E .
C204 C 0.1562(3) 0.8933(2) 0.95468(18) 0.0300(7) Uani 1 1 d . . .
H204 H 0.1191 0.9029 0.9964 0.036 Uiso 1 1 calc R . .
C205 C 0.1035(2) 0.8453(2) 0.88682(18) 0.0288(7) Uani 1 1 d . . .
C206 C 0.1582(3) 0.8315(2) 0.82646(17) 0.0288(7) Uani 1 1 d . . .
H206 H 0.1198 0.7977 0.7811 0.035 Uiso 1 1 calc R . .
C207 C 0.3255(3) 0.9763(3) 1.03030(19) 0.0421(9) Uani 1 1 d D . .
F101 F -0.07083(18) 0.87143(19) 0.92223(15) 0.0576(6) Uani 1 1 d U . .
F102 F -0.02876(19) 0.71806(17) 0.89724(16) 0.0593(7) Uani 1 1 d U . .
F103 F -0.05970(19) 0.7906(3) 0.81378(14) 0.0863(11) Uani 1 1 d U . .
C208 C -0.0129(3) 0.8066(3) 0.8798(2) 0.0393(8) Uani 1 1 d . . .
F104 F 0.2659(4) 1.0070(8) 1.0828(3) 0.078(2) Uani 0.680(18) 1 d PDU E 1
F105 F 0.3941(6) 1.0568(5) 1.0311(3) 0.0624(18) Uani 0.680(18) 1 d PDU E 1
F106 F 0.3896(7) 0.9115(5) 1.0501(4) 0.076(2) Uani 0.680(18) 1 d PDU E 1
F204 F 0.4176(7) 0.9420(14) 1.0410(6) 0.068(4) Uani 0.320(18) 1 d PDU E 2
F205 F 0.2696(9) 0.9630(14) 1.0834(4) 0.065(4) Uani 0.320(18) 1 d PDU E 2
F206 F 0.3442(18) 1.0772(5) 1.0418(7) 0.089(4) Uani 0.320(18) 1 d PDU E 2
C209 C 0.3200(2) 0.9525(3) 0.72584(17) 0.0288(7) Uani 1 1 d . . .
C210 C 0.3322(3) 0.9480(3) 0.65414(18) 0.0337(7) Uani 1 1 d . . .
H210 H 0.3444 0.8840 0.6223 0.040 Uiso 1 1 calc R . .
C211 C 0.3271(3) 1.0332(3) 0.62753(19) 0.0367(8) Uani 1 1 d D F .
C212 C 0.3074(3) 1.1273(3) 0.6716(2) 0.0381(8) Uani 1 1 d . . .
H212 H 0.3030 1.1856 0.6537 0.046 Uiso 1 1 calc R . .
C213 C 0.2943(3) 1.1340(3) 0.74240(19) 0.0338(7) Uani 1 1 d . . .
C214 C 0.3006(2) 1.0486(2) 0.76900(18) 0.0295(7) Uani 1 1 d . . .
H214 H 0.2915 1.0562 0.8180 0.035 Uiso 1 1 calc R . .
C215 C 0.3403(3) 1.0242(3) 0.5508(2) 0.0536(11) Uani 1 1 d D . .
F107 F 0.3703(11) 1.1060(5) 0.5354(4) 0.107(3) Uani 0.518(12) 1 d PDU F 1
F108 F 0.4066(7) 0.9540(7) 0.5243(4) 0.073(2) Uani 0.518(12) 1 d PDU F 1
F109 F 0.2471(5) 0.9809(10) 0.5098(3) 0.090(3) Uani 0.518(12) 1 d PDU F 1
F207 F 0.3552(10) 0.9349(5) 0.5117(4) 0.080(3) Uani 0.482(12) 1 d PDU F 2
F208 F 0.2617(7) 1.0602(11) 0.5185(4) 0.086(3) Uani 0.482(12) 1 d PDU F 2
F209 F 0.4270(7) 1.0880(7) 0.5457(4) 0.088(3) Uani 0.482(12) 1 d PDU F 2
C216 C 0.2676(3) 1.2329(3) 0.7905(2) 0.0438(9) Uani 1 1 d . . .
F110 F 0.3083(2) 1.31605(18) 0.77209(17) 0.0671(8) Uani 1 1 d U . .
F111 F 0.3046(2) 1.24684(18) 0.85864(13) 0.0559(6) Uani 1 1 d U . .
F112 F 0.16093(18) 1.23825(18) 0.78920(14) 0.0537(6) Uani 1 1 d U . .
C217 C 0.4558(2) 0.8314(2) 0.76940(17) 0.0269(6) Uani 1 1 d . . .
C218 C 0.4884(3) 0.7729(2) 0.81501(18) 0.0314(7) Uani 1 1 d . . .
H218 H 0.4378 0.7522 0.8437 0.038 Uiso 1 1 calc R . .
C219 C 0.5923(3) 0.7443(2) 0.81954(19) 0.0336(7) Uani 1 1 d D G .
C220 C 0.6691(3) 0.7736(3) 0.7795(2) 0.0363(8) Uani 1 1 d . . .
H220 H 0.7398 0.7534 0.7822 0.044 Uiso 1 1 calc R . .
C221 C 0.6395(3) 0.8333(2) 0.73531(19) 0.0345(7) Uani 1 1 d D H .
C222 C 0.5355(3) 0.8617(2) 0.73076(18) 0.0302(7) Uani 1 1 d . . .
H222 H 0.5181 0.9033 0.7003 0.036 Uiso 1 1 calc R . .
C223 C 0.6216(3) 0.6787(3) 0.8668(2) 0.0472(10) Uani 1 1 d D . .
F113 F 0.5992(10) 0.5815(3) 0.8351(4) 0.110(3) Uani 0.529(8) 1 d PDU G 1
F114 F 0.5670(6) 0.6951(6) 0.9239(4) 0.083(2) Uani 0.529(8) 1 d PDU G 1
F115 F 0.7214(4) 0.6956(7) 0.8941(5) 0.090(3) Uani 0.529(8) 1 d PDU G 1
F213 F 0.6502(11) 0.7274(5) 0.9327(3) 0.106(3) Uani 0.471(8) 1 d PDU G 2
F214 F 0.7048(6) 0.6251(7) 0.8456(5) 0.081(3) Uani 0.471(8) 1 d PDU G 2
F215 F 0.5471(5) 0.6049(6) 0.8662(6) 0.086(3) Uani 0.471(8) 1 d PDU G 2
C224 C 0.7205(3) 0.8677(3) 0.6924(2) 0.0507(10) Uani 1 1 d D . .
F116 F 0.7970(4) 0.8079(4) 0.6782(4) 0.087(2) Uani 0.682(7) 1 d PDU H 1
F117 F 0.7752(5) 0.9590(4) 0.7317(3) 0.097(2) Uani 0.682(7) 1 d PDU H 1
F118 F 0.6819(3) 0.8866(6) 0.6350(3) 0.092(2) Uani 0.682(7) 1 d PDU H 1
F216 F 0.7066(9) 0.9537(7) 0.6767(7) 0.081(3) Uani 0.318(7) 1 d PDU H 2
F217 F 0.7138(10) 0.7993(8) 0.6253(4) 0.095(4) Uani 0.318(7) 1 d PDU H 2
F218 F 0.8208(4) 0.8716(11) 0.7149(6) 0.081(3) Uani 0.318(7) 1 d PDU H 2
C225 C 0.2686(3) 0.7485(3) 0.69551(17) 0.0304(7) Uani 1 1 d . . .
C226 C 0.1715(3) 0.7535(3) 0.65658(18) 0.0364(8) Uani 1 1 d . . .
H226 H 0.1454 0.8187 0.6614 0.044 Uiso 1 1 calc R . .
C227 C 0.1122(3) 0.6660(3) 0.6111(2) 0.0445(9) Uani 1 1 d . . .
C228 C 0.1487(3) 0.5700(3) 0.6015(2) 0.0503(10) Uani 1 1 d . . .
H228 H 0.1080 0.5100 0.5705 0.060 Uiso 1 1 calc R . .
C229 C 0.2454(3) 0.5630(3) 0.6379(2) 0.0421(8) Uani 1 1 d D I .
C230 C 0.3038(3) 0.6505(3) 0.68438(18) 0.0347(7) Uani 1 1 d . . .
H230 H 0.3696 0.6435 0.7094 0.042 Uiso 1 1 calc R . .
C231 C 0.0068(4) 0.6748(4) 0.5723(3) 0.0655(13) Uani 1 1 d . . .
F119 F 0.0073(3) 0.6381(3) 0.50174(16) 0.0834(9) Uani 1 1 d U . .
F120 F -0.0177(3) 0.7706(3) 0.5822(2) 0.1101(14) Uani 1 1 d U . .
F121 F -0.0735(3) 0.6212(4) 0.5888(2) 0.1273(16) Uani 1 1 d U . .
C232 C 0.2870(3) 0.4604(3) 0.6288(2) 0.0610(12) Uani 1 1 d D . .
F122 F 0.3897(3) 0.4627(3) 0.6298(4) 0.094(2) Uani 0.719(8) 1 d PDU I 1
F123 F 0.2455(5) 0.3919(3) 0.5682(3) 0.098(2) Uani 0.719(8) 1 d PDU I 1
F124 F 0.2541(7) 0.4169(5) 0.6779(4) 0.124(2) Uani 0.719(8) 1 d PDU I 1
F222 F 0.2180(7) 0.3853(6) 0.6287(9) 0.086(4) Uani 0.281(8) 1 d PDU I 2
F223 F 0.3641(10) 0.4610(7) 0.6807(7) 0.081(4) Uani 0.281(8) 1 d PDU I 2
F224 F 0.3358(14) 0.4284(9) 0.5697(6) 0.106(5) Uani 0.281(8) 1 d PDU I 2

loop_
_atom_site_aniso_label
_atom_site_aniso_U_11
_atom_site_aniso_U_22
_atom_site_aniso_U_33
_atom_site_aniso_U_23
_atom_site_aniso_U_13
_atom_site_aniso_U_12
Rh1 0.02760(15) 0.02873(14) 0.03097(15) 0.00887(11) 0.00106(10) 0.00189(10)
P1 0.0310(4) 0.0225(4) 0.0300(4) 0.0072(3) 0.0000(3) 0.0031(3)
P2 0.0316(4) 0.0320(4) 0.0318(4) 0.0125(4) 0.0025(3) 0.0025(3)
C1 0.035(2) 0.058(3) 0.056(3) 0.004(2) 0.0170(19) 0.0093(18)
C2 0.034(2) 0.065(3) 0.051(2) 0.029(2) 0.0096(17) -0.0023(18)
C3 0.037(2) 0.040(2) 0.073(3) 0.020(2) -0.0002(19) -0.0058(16)
C4 0.036(2) 0.047(2) 0.057(3) -0.007(2) -0.0025(18) -0.0108(17)
C5 0.0304(19) 0.075(3) 0.046(2) 0.021(2) -0.0099(17) -0.0122(19)
C6 0.030(2) 0.058(3) 0.074(3) 0.029(2) -0.0027(19) 0.0055(17)
F1A 0.084(4) 0.090(4) 0.109(5) -0.010(4) 0.029(4) 0.013(4)
F1B 0.086(5) 0.097(6) 0.096(6) -0.007(5) 0.009(5) -0.009(4)
F1C 0.090(12) 0.074(11) 0.055(11) 0.035(9) 0.010(9) -0.015(9)
C7 0.0392(19) 0.0270(16) 0.0385(19) 0.0067(14) -0.0036(15) -0.0021(14)
C8 0.0334(19) 0.0351(18) 0.047(2) 0.0124(16) -0.0002(16) -0.0054(14)
C9 0.045(2) 0.0346(18) 0.043(2) 0.0160(16) 0.0039(16) -0.0019(15)
C10 0.0334(17) 0.0259(15) 0.0309(17) 0.0038(13) -0.0001(13) 0.0049(13)
C11 0.058(2) 0.0317(18) 0.043(2) 0.0086(16) 0.0086(18) 0.0146(17)
C12 0.066(3) 0.039(2) 0.054(3) 0.0024(19) 0.015(2) 0.0185(19)
C13 0.052(2) 0.052(2) 0.040(2) 0.0010(18) 0.0136(18) 0.0075(19)
C14 0.050(2) 0.050(2) 0.045(2) 0.0181(19) 0.0128(18) 0.0096(18)
C15 0.040(2) 0.0360(18) 0.041(2) 0.0131(16) 0.0086(16) 0.0101(15)
C16 0.0325(17) 0.0298(16) 0.0325(17) 0.0102(14) 0.0058(14) 0.0075(13)
C17 0.0370(19) 0.042(2) 0.0363(19) 0.0099(16) 0.0031(15) 0.0103(15)
C18 0.036(2) 0.062(3) 0.041(2) 0.0226(19) 0.0048(16) 0.0161(18)
C19 0.048(2) 0.049(2) 0.058(3) 0.030(2) 0.0137(19) 0.0227(18)
C20 0.059(3) 0.0308(19) 0.068(3) 0.0176(19) 0.007(2) 0.0133(17)
C21 0.043(2) 0.0315(18) 0.050(2) 0.0125(16) -0.0004(17) 0.0065(15)
C22 0.0374(19) 0.047(2) 0.0366(19) 0.0206(17) 0.0046(15) 0.0096(16)
C23 0.053(3) 0.069(3) 0.039(2) 0.012(2) 0.0016(18) 0.025(2)
C24 0.074(3) 0.110(4) 0.035(2) 0.015(3) -0.001(2) 0.041(3)
C25 0.066(3) 0.114(4) 0.053(3) 0.045(3) 0.008(2) 0.043(3)
C26 0.071(3) 0.073(3) 0.070(3) 0.037(3) 0.003(3) 0.033(3)
C27 0.059(3) 0.052(2) 0.051(2) 0.017(2) 0.000(2) 0.018(2)
C28 0.0289(17) 0.0418(19) 0.0332(18) 0.0140(15) -0.0006(14) 0.0045(14)
C29 0.050(2) 0.042(2) 0.053(2) 0.0139(18) 0.0202(19) 0.0063(17)
C30 0.064(3) 0.042(2) 0.061(3) 0.010(2) 0.023(2) 0.0128(19)
C31 0.041(2) 0.057(3) 0.048(2) 0.0096(19) 0.0096(18) 0.0153(18)
C32 0.039(2) 0.067(3) 0.056(3) 0.019(2) 0.0169(19) 0.012(2)
C33 0.039(2) 0.052(2) 0.056(2) 0.025(2) 0.0128(18) 0.0057(17)
B200 0.0231(17) 0.0310(18) 0.0250(17) 0.0064(14) 0.0004(13) 0.0047(14)
C201 0.0249(15) 0.0256(15) 0.0307(17) 0.0091(13) -0.0011(13) 0.0021(12)
C202 0.0253(16) 0.0282(16) 0.0297(16) 0.0060(13) -0.0006(13) 0.0001(12)
C203 0.0310(17) 0.0274(16) 0.0259(16) 0.0076(13) -0.0004(13) 0.0026(12)
C204 0.0324(17) 0.0298(16) 0.0307(17) 0.0126(14) 0.0049(13) 0.0050(13)
C205 0.0241(16) 0.0306(16) 0.0342(17) 0.0138(14) 0.0020(13) 0.0019(12)
C206 0.0255(16) 0.0331(17) 0.0273(16) 0.0098(13) -0.0027(13) 0.0003(12)
C207 0.043(2) 0.049(2) 0.0291(18) 0.0051(16) 0.0021(16) -0.0038(17)
F101 0.0333(12) 0.0589(14) 0.0888(19) 0.0276(13) 0.0229(12) 0.0126(10)
F102 0.0429(13) 0.0412(12) 0.096(2) 0.0234(13) 0.0145(13) -0.0073(10)
F103 0.0288(13) 0.178(3) 0.0492(15) 0.0396(18) -0.0084(11) -0.0236(16)
C208 0.0279(18) 0.053(2) 0.040(2) 0.0187(17) 0.0028(15) 0.0011(15)
F104 0.051(3) 0.114(5) 0.040(3) -0.025(3) 0.012(2) -0.005(3)
F105 0.065(3) 0.066(3) 0.039(2) -0.0013(19) -0.004(2) -0.029(2)
F106 0.088(4) 0.073(3) 0.060(3) 0.020(2) -0.037(3) 0.005(3)
F204 0.028(4) 0.117(8) 0.042(5) -0.002(5) -0.007(3) 0.001(5)
F205 0.069(6) 0.102(8) 0.018(4) 0.018(5) 0.001(4) -0.025(5)
F206 0.126(9) 0.057(5) 0.062(6) -0.006(4) -0.009(6) -0.024(6)
C209 0.0206(15) 0.0380(17) 0.0285(16) 0.0100(14) 0.0013(12) 0.0053(12)
C210 0.0280(17) 0.0432(19) 0.0294(17) 0.0085(15) 0.0025(13) 0.0078(14)
C211 0.0281(17) 0.054(2) 0.0339(18) 0.0205(16) 0.0067(14) 0.0085(15)
C212 0.0295(18) 0.047(2) 0.047(2) 0.0254(17) 0.0083(15) 0.0111(15)
C213 0.0230(16) 0.0384(18) 0.043(2) 0.0145(15) 0.0079(14) 0.0070(13)
C214 0.0248(16) 0.0353(17) 0.0300(17) 0.0107(14) 0.0048(13) 0.0059(13)
C215 0.050(3) 0.080(3) 0.039(2) 0.023(2) 0.0134(19) 0.022(2)
F107 0.179(8) 0.096(5) 0.071(4) 0.062(4) 0.031(5) 0.008(5)
F108 0.071(5) 0.111(6) 0.051(4) 0.029(3) 0.036(3) 0.037(4)
F109 0.070(4) 0.159(8) 0.035(3) 0.018(4) 0.000(3) 0.018(4)
F207 0.126(7) 0.073(4) 0.038(3) 0.015(3) 0.017(4) -0.004(4)
F208 0.082(5) 0.157(8) 0.043(3) 0.051(4) 0.017(3) 0.060(5)
F209 0.083(5) 0.127(6) 0.051(4) 0.025(4) 0.029(4) -0.025(4)
C216 0.042(2) 0.0364(19) 0.059(3) 0.0199(18) 0.0160(19) 0.0111(16)
F110 0.0761(18) 0.0385(13) 0.097(2) 0.0269(13) 0.0385(16) 0.0120(12)
F111 0.0656(16) 0.0422(13) 0.0519(15) -0.0013(11) 0.0017(12) 0.0127(11)
F112 0.0420(13) 0.0591(14) 0.0681(16) 0.0220(12) 0.0203(11) 0.0244(11)
C217 0.0256(16) 0.0240(15) 0.0263(16) 0.0014(12) -0.0034(12) 0.0003(12)
C218 0.0277(17) 0.0306(16) 0.0335(18) 0.0072(14) -0.0007(13) -0.0001(13)
C219 0.0291(17) 0.0263(16) 0.0422(19) 0.0079(14) -0.0064(14) 0.0004(13)
C220 0.0242(16) 0.0285(17) 0.053(2) 0.0069(15) -0.0030(15) 0.0030(13)
C221 0.0259(17) 0.0285(16) 0.045(2) 0.0055(15) 0.0025(14) -0.0004(13)
C222 0.0270(16) 0.0260(15) 0.0355(18) 0.0059(13) -0.0002(13) 0.0021(12)
C223 0.041(2) 0.044(2) 0.059(3) 0.023(2) -0.0087(19) 0.0052(17)
F113 0.181(8) 0.036(3) 0.106(5) 0.021(3) -0.030(5) 0.015(4)
F114 0.087(5) 0.116(5) 0.082(4) 0.077(4) 0.022(4) 0.044(4)
F115 0.040(3) 0.136(6) 0.119(6) 0.090(5) -0.026(3) -0.006(3)
F213 0.167(8) 0.082(5) 0.069(4) 0.027(4) -0.035(5) 0.033(5)
F214 0.082(5) 0.098(5) 0.096(5) 0.061(4) 0.031(4) 0.065(4)
F215 0.054(4) 0.083(5) 0.145(7) 0.084(5) -0.014(4) -0.008(3)
C224 0.032(2) 0.054(2) 0.073(3) 0.025(2) 0.015(2) 0.0100(17)
F116 0.068(3) 0.095(4) 0.125(5) 0.050(3) 0.061(3) 0.043(3)
F117 0.094(4) 0.081(3) 0.100(4) 0.011(3) 0.032(3) -0.051(3)
F118 0.051(3) 0.174(6) 0.071(3) 0.072(4) 0.013(2) 0.000(3)
F216 0.070(6) 0.070(6) 0.124(8) 0.049(5) 0.054(6) 0.017(5)
F217 0.099(7) 0.106(7) 0.078(6) 0.020(5) 0.046(5) -0.020(6)
F218 0.037(4) 0.118(8) 0.090(7) 0.036(6) 0.013(4) -0.008(5)
C225 0.0244(16) 0.0396(18) 0.0250(16) 0.0066(14) 0.0013(12) 0.0008(13)
C226 0.0316(18) 0.0421(19) 0.0297(18) 0.0016(15) -0.0021(14) 0.0040(14)
C227 0.034(2) 0.055(2) 0.034(2) -0.0002(17) -0.0079(15) -0.0001(16)
C228 0.047(2) 0.048(2) 0.043(2) -0.0025(18) -0.0079(18) -0.0079(18)
C229 0.046(2) 0.0343(19) 0.041(2) 0.0056(16) -0.0023(17) -0.0024(16)
C230 0.0327(18) 0.0363(18) 0.0332(18) 0.0094(15) -0.0027(14) -0.0010(14)
C231 0.053(3) 0.065(3) 0.057(3) -0.011(2) -0.022(2) 0.001(2)
F119 0.081(2) 0.098(2) 0.0592(18) 0.0166(16) -0.0326(15) -0.0025(17)
F120 0.081(2) 0.089(2) 0.127(3) -0.012(2) -0.063(2) 0.0262(18)
F121 0.0395(17) 0.217(5) 0.143(3) 0.098(3) -0.0204(19) -0.022(2)
C232 0.067(3) 0.040(2) 0.068(3) 0.010(2) -0.011(2) -0.004(2)
F122 0.056(3) 0.042(2) 0.167(6) 0.004(3) -0.011(3) 0.0110(18)
F123 0.113(4) 0.040(2) 0.111(4) -0.018(2) -0.039(3) 0.014(2)
F124 0.181(6) 0.081(4) 0.134(5) 0.069(4) 0.017(5) 0.023(4)
F222 0.069(6) 0.050(5) 0.133(9) 0.028(6) -0.011(6) -0.013(4)
F223 0.087(7) 0.038(5) 0.107(8) 0.012(5) -0.029(6) 0.017(5)
F224 0.131(9) 0.079(7) 0.113(8) 0.021(6) 0.041(7) 0.041(7)

loop_
_atom_type_symbol
_atom_type_description
_atom_type_scat_dispersion_real
_atom_type_scat_dispersion_imag
_atom_type_scat_source
C C 0.0033 0.0016 'International Tables Vol C Tables 4.2.6.8 and 6.1.1.4'
H H 0.0000 0.0000 'International Tables Vol C Tables 4.2.6.8 and 6.1.1.4'
B B 0.0013 0.0007 'International Tables Vol C Tables 4.2.6.8 and 6.1.1.4'
F F 0.0171 0.0103 'International Tables Vol C Tables 4.2.6.8 and 6.1.1.4'
P P 0.1023 0.0942 'International Tables Vol C Tables 4.2.6.8 and 6.1.1.4'
Rh Rh -1.1178 0.9187 'International Tables Vol C Tables 4.2.6.8 and 6.1.1.4'

loop_
_geom_angle_atom_site_label_1
_geom_angle_atom_site_label_2
_geom_angle_atom_site_label_3
_geom_angle
_geom_angle_site_symmetry_1
_geom_angle_site_symmetry_3
_geom_angle_publ_flag
P1 Rh1 P2 90.07(3) . . ?
P1 Rh1 C5 171.32(11) . . ?
P2 Rh1 C5 97.48(11) . . ?
P1 Rh1 C2 98.61(11) . . ?
P2 Rh1 C2 170.61(11) . . ?
C5 Rh1 C2 74.16(15) . . ?
P1 Rh1 C6 136.59(12) . . ?
P2 Rh1 C6 112.64(11) . . ?
C5 Rh1 C6 35.80(15) . . ?
C2 Rh1 C6 63.00(15) . . ?
P1 Rh1 C1 109.18(10) . . ?
P2 Rh1 C1 144.14(12) . . ?
C5 Rh1 C1 62.15(15) . . ?
C2 Rh1 C1 35.00(15) . . ?
C6 Rh1 C1 34.22(15) . . ?
P1 Rh1 C4 145.15(12) . . ?
P2 Rh1 C4 109.52(11) . . ?
C5 Rh1 C4 34.83(16) . . ?
C2 Rh1 C4 61.17(15) . . ?
C6 Rh1 C4 62.48(15) . . ?
C1 Rh1 C4 71.52(13) . . ?
P1 Rh1 C3 114.13(11) . . ?
P2 Rh1 C3 137.50(11) . . ?
C5 Rh1 C3 62.54(15) . . ?
C2 Rh1 C3 34.65(15) . . ?
C6 Rh1 C3 73.98(15) . . ?
C1 Rh1 C3 61.82(14) . . ?
C4 Rh1 C3 33.76(15) . . ?
C16 P1 C10 103.87(15) . . ?
C16 P1 C7 103.59(16) . . ?
C10 P1 C7 102.50(16) . . ?
C16 P1 Rh1 116.89(12) . . ?
C10 P1 Rh1 110.60(11) . . ?
C7 P1 Rh1 117.60(12) . . ?
C9 P2 C28 104.73(17) . . ?
C9 P2 C22 101.72(17) . . ?
C28 P2 C22 104.79(16) . . ?
C9 P2 Rh1 118.30(13) . . ?
C28 P2 Rh1 115.71(12) . . ?
C22 P2 Rh1 109.93(12) . . ?
C6 C1 C2 121.9(4) . . ?
C6 C1 Rh1 72.2(2) . . ?
C2 C1 Rh1 71.44(19) . . ?
C1 C2 C3 120.2(4) . . ?
C1 C2 Rh1 73.56(19) . . ?
C3 C2 Rh1 75.4(2) . . ?
C4 C3 C2 118.1(4) . . ?
C4 C3 Rh1 72.7(2) . . ?
C2 C3 Rh1 69.9(2) . . ?
C3 C4 C5 121.9(4) . . ?
C3 C4 Rh1 73.5(2) . . ?
C5 C4 Rh1 69.6(2) . . ?
C4 C5 C6 119.5(4) . . ?
C4 C5 Rh1 75.5(2) . . ?
C6 C5 Rh1 73.1(2) . . ?
C1 C6 C5 118.0(4) . . ?
C1 C6 Rh1 73.6(2) . . ?
C5 C6 Rh1 71.1(2) . . ?
C8 C7 P1 114.3(2) . . ?
C9 C8 C7 112.6(3) . . ?
C8 C9 P2 114.7(2) . . ?
C15 C10 C11 118.2(3) . . ?
C15 C10 P1 122.3(2) . . ?
C11 C10 P1 119.3(3) . . ?
C12 C11 C10 120.6(4) . . ?
C13 C12 C11 120.5(4) . . ?
C12 C13 C14 119.5(4) . . ?
C13 C14 C15 120.4(4) . . ?
C14 C15 C10 120.7(3) . . ?
C21 C16 C17 118.5(3) . . ?
C21 C16 P1 119.9(3) . . ?
C17 C16 P1 121.6(3) . . ?
C18 C17 C16 120.6(4) . . ?
C19 C18 C17 120.2(4) . . ?
C20 C19 C18 120.0(3) . . ?
C19 C20 C21 120.3(4) . . ?
C16 C21 C20 120.4(4) . . ?
C23 C22 C27 118.7(4) . . ?
C23 C22 P2 122.4(3) . . ?
C27 C22 P2 118.8(3) . . ?
C22 C23 C24 120.4(4) . . ?
C25 C24 C23 120.3(5) . . ?
C26 C25 C24 120.0(4) . . ?
C25 C26 C27 120.1(4) . . ?
C26 C27 C22 120.5(4) . . ?
C29 C28 C33 118.0(3) . . ?
C29 C28 P2 119.6(3) . . ?
C33 C28 P2 122.4(3) . . ?
C30 C29 C28 121.0(4) . . ?
C31 C30 C29 120.2(4) . . ?
C30 C31 C32 119.5(4) . . ?
C31 C32 C33 120.7(4) . . ?
C32 C33 C28 120.5(4) . . ?
C209 B200 C225 109.4(3) . . ?
C209 B200 C217 110.9(3) . . ?
C225 B200 C217 107.5(2) . . ?
C209 B200 C201 109.9(2) . . ?
C225 B200 C201 107.5(3) . . ?
C217 B200 C201 111.4(3) . . ?
C202 C201 C206 115.2(3) . . ?
C202 C201 B200 123.2(3) . . ?
C206 C201 B200 121.5(3) . . ?
C203 C202 C201 122.1(3) . . ?
C204 C203 C202 121.5(3) . . ?
C204 C203 C207 119.7(3) . . ?
C202 C203 C207 118.8(3) . . ?
C203 C204 C205 117.4(3) . . ?
C206 C205 C204 120.9(3) . . ?
C206 C205 C208 119.9(3) . . ?
C204 C205 C208 119.2(3) . . ?
C205 C206 C201 122.9(3) . . ?
F204 C207 F104 121.1(7) . . ?
F204 C207 F206 107.3(6) . . ?
F104 C207 F206 80.4(7) . . ?
F204 C207 F105 78.6(7) . . ?
F104 C207 F105 106.9(4) . . ?
F206 C207 F105 31.8(8) . . ?
F204 C207 F205 105.2(6) . . ?
F104 C207 F205 26.4(6) . . ?
F206 C207 F205 105.7(6) . . ?
F105 C207 F205 127.5(6) . . ?
F204 C207 F106 25.7(7) . . ?
F104 C207 F106 106.1(4) . . ?
F206 C207 F106 128.5(7) . . ?
F105 C207 F106 103.2(4) . . ?
F205 C207 F106 84.2(7) . . ?
F204 C207 C203 115.2(5) . . ?
F104 C207 C203 115.0(4) . . ?
F206 C207 C203 111.5(5) . . ?
F105 C207 C203 113.6(3) . . ?
F205 C207 C203 111.4(5) . . ?
F106 C207 C203 111.1(4) . . ?
F103 C208 F101 105.7(3) . . ?
F103 C208 F102 107.4(3) . . ?
F101 C208 F102 105.1(3) . . ?
F103 C208 C205 112.4(3) . . ?
F101 C208 C205 113.4(3) . . ?
F102 C208 C205 112.4(3) . . ?
C214 C209 C210 115.2(3) . . ?
C214 C209 B200 123.3(3) . . ?
C210 C209 B200 121.5(3) . . ?
C211 C210 C209 122.9(3) . . ?
C212 C211 C210 120.5(3) . . ?
C212 C211 C215 118.7(3) . . ?
C210 C211 C215 120.8(3) . . ?
C211 C212 C213 117.9(3) . . ?
C212 C213 C214 121.3(3) . . ?
C212 C213 C216 119.3(3) . . ?
C214 C213 C216 119.3(3) . . ?
C209 C214 C213 122.1(3) . . ?
F107 C215 F207 122.4(6) . . ?
F107 C215 F208 66.7(5) . . ?
F207 C215 F208 109.0(5) . . ?
F107 C215 F108 108.0(5) . . ?
F207 C215 F108 29.8(5) . . ?
F208 C215 F108 130.8(5) . . ?
F107 C215 F109 108.2(5) . . ?
F207 C215 F109 71.3(5) . . ?
F208 C215 F109 45.7(4) . . ?
F108 C215 F109 100.5(5) . . ?
F107 C215 F209 35.3(5) . . ?
F207 C215 F209 105.4(5) . . ?
F208 C215 F209 101.2(5) . . ?
F108 C215 F209 80.5(5) . . ?
F109 C215 F209 136.2(5) . . ?
F107 C215 C211 117.0(5) . . ?
F207 C215 C211 116.4(5) . . ?
F208 C215 C211 113.3(4) . . ?
F108 C215 C211 111.9(4) . . ?
F109 C215 C211 109.8(4) . . ?
F209 C215 C211 110.1(4) . . ?
F111 C216 F112 106.6(3) . . ?
F111 C216 F110 106.4(3) . . ?
F112 C216 F110 105.8(3) . . ?
F111 C216 C213 112.6(3) . . ?
F112 C216 C213 112.1(3) . . ?
F110 C216 C213 112.7(3) . . ?
C222 C217 C218 115.6(3) . . ?
C222 C217 B200 122.1(3) . . ?
C218 C217 B200 122.0(3) . . ?
C219 C218 C217 122.1(3) . . ?
C220 C219 C218 121.1(3) . . ?
C220 C219 C223 118.9(3) . . ?
C218 C219 C223 120.0(3) . . ?
C219 C220 C221 117.9(3) . . ?
C220 C221 C222 121.0(3) . . ?
C220 C221 C224 119.4(3) . . ?
C222 C221 C224 119.7(3) . . ?
C221 C222 C217 122.4(3) . . ?
F213 C223 F113 131.3(6) . . ?
F213 C223 F115 57.4(5) . . ?
F113 C223 F115 108.9(5) . . ?
F213 C223 F215 106.8(5) . . ?
F113 C223 F215 42.3(4) . . ?
F115 C223 F215 130.3(5) . . ?
F213 C223 F114 48.7(5) . . ?
F113 C223 F114 104.5(5) . . ?
F115 C223 F114 103.4(5) . . ?
F215 C223 F114 64.6(5) . . ?
F213 C223 F214 104.6(5) . . ?
F113 C223 F214 63.1(5) . . ?
F115 C223 F214 51.0(4) . . ?
F215 C223 F214 101.5(5) . . ?
F114 C223 F214 134.6(5) . . ?
F213 C223 C219 115.4(4) . . ?
F113 C223 C219 112.5(4) . . ?
F115 C223 C219 114.4(4) . . ?
F215 C223 C219 114.6(4) . . ?
F114 C223 C219 112.4(3) . . ?
F214 C223 C219 112.5(4) . . ?
F118 C224 F218 127.2(6) . . ?
F118 C224 F116 109.9(4) . . ?
F218 C224 F116 43.8(5) . . ?
F118 C224 F216 47.8(5) . . ?
F218 C224 F216 107.6(6) . . ?
F116 C224 F216 130.0(5) . . ?
F118 C224 F117 104.2(4) . . ?
F218 C224 F117 60.0(6) . . ?
F116 C224 F117 102.7(4) . . ?
F216 C224 F117 58.6(6) . . ?
F118 C224 F217 55.9(5) . . ?
F218 C224 F217 102.3(6) . . ?
F116 C224 F217 62.3(6) . . ?
F216 C224 F217 101.3(6) . . ?
F117 C224 F217 140.3(5) . . ?
F118 C224 C221 115.5(3) . . ?
F218 C224 C221 117.3(5) . . ?
F116 C224 C221 113.9(4) . . ?
F216 C224 C221 116.1(4) . . ?
F117 C224 C221 109.4(3) . . ?
F217 C224 C221 110.3(4) . . ?
C230 C225 C226 116.0(3) . . ?
C230 C225 B200 123.1(3) . . ?
C226 C225 B200 120.6(3) . . ?
C227 C226 C225 122.0(3) . . ?
C228 C227 C226 120.7(4) . . ?
C228 C227 C231 119.3(4) . . ?
C226 C227 C231 120.0(4) . . ?
C229 C228 C227 118.6(4) . . ?
C228 C229 C230 120.6(4) . . ?
C228 C229 C232 119.9(3) . . ?
C230 C229 C232 119.5(3) . . ?
C229 C230 C225 122.0(3) . . ?
F121 C231 F120 108.2(5) . . ?
F121 C231 F119 105.4(4) . . ?
F120 C231 F119 104.6(5) . . ?
F121 C231 C227 112.3(5) . . ?
F120 C231 C227 114.4(4) . . ?
F119 C231 C227 111.4(4) . . ?
F222 C232 F122 128.8(6) . . ?
F222 C232 F123 58.8(6) . . ?
F122 C232 F123 106.9(4) . . ?
F222 C232 F124 44.7(6) . . ?
F122 C232 F124 109.3(5) . . ?
F123 C232 F124 102.3(4) . . ?
F222 C232 F224 105.8(6) . . ?
F122 C232 F224 57.5(7) . . ?
F123 C232 F224 53.4(7) . . ?
F124 C232 F224 134.6(7) . . ?
F222 C232 F223 104.0(6) . . ?
F122 C232 F223 48.1(6) . . ?
F123 C232 F223 134.6(6) . . ?
F124 C232 F223 65.6(6) . . ?
F224 C232 F223 102.6(6) . . ?
F222 C232 C229 116.4(5) . . ?
F122 C232 C229 114.4(4) . . ?
F123 C232 C229 112.4(4) . . ?
F124 C232 C229 110.8(4) . . ?
F224 C232 C229 114.0(5) . . ?
F223 C232 C229 112.7(5) . . ?

loop_
_geom_bond_atom_site_label_1
_geom_bond_atom_site_label_2
_geom_bond_distance
_geom_bond_site_symmetry_2
_geom_bond_publ_flag
Rh1 P1 2.2266(9) . ?
Rh1 P2 2.2343(9) . ?
Rh1 C5 2.292(4) . ?
Rh1 C2 2.307(3) . ?
Rh1 C6 2.318(4) . ?
Rh1 C1 2.335(3) . ?
Rh1 C4 2.367(3) . ?
Rh1 C3 2.377(4) . ?
P1 C16 1.822(3) . ?
P1 C10 1.823(3) . ?
P1 C7 1.826(3) . ?
P2 C9 1.822(4) . ?
P2 C28 1.822(4) . ?
P2 C22 1.827(4) . ?
C1 C6 1.369(6) . ?
C1 C2 1.396(6) . ?
C2 C3 1.397(6) . ?
C3 C4 1.378(6) . ?
C4 C5 1.396(6) . ?
C5 C6 1.417(6) . ?
C7 C8 1.525(5) . ?
C8 C9 1.522(5) . ?
C10 C15 1.390(5) . ?
C10 C11 1.400(5) . ?
C11 C12 1.381(6) . ?
C12 C13 1.379(6) . ?
C13 C14 1.381(6) . ?
C14 C15 1.384(5) . ?
C16 C21 1.383(5) . ?
C16 C17 1.389(5) . ?
C17 C18 1.385(5) . ?
C18 C19 1.372(6) . ?
C19 C20 1.369(6) . ?
C20 C21 1.391(5) . ?
C22 C23 1.371(6) . ?
C22 C27 1.389(5) . ?
C23 C24 1.393(6) . ?
C24 C25 1.368(7) . ?
C25 C26 1.363(7) . ?
C26 C27 1.389(6) . ?
C28 C29 1.385(5) . ?
C28 C33 1.393(5) . ?
C29 C30 1.384(5) . ?
C30 C31 1.370(6) . ?
C31 C32 1.375(6) . ?
C32 C33 1.377(6) . ?
B200 C209 1.639(5) . ?
B200 C225 1.640(5) . ?
B200 C217 1.641(5) . ?
B200 C201 1.654(5) . ?
C201 C202 1.397(4) . ?
C201 C206 1.401(4) . ?
C202 C203 1.395(4) . ?
C203 C204 1.380(5) . ?
C203 C207 1.490(5) . ?
C204 C205 1.392(5) . ?
C205 C206 1.383(4) . ?
C205 C208 1.491(5) . ?
C207 F204 1.301(7) . ?
C207 F104 1.308(5) . ?
C207 F206 1.322(6) . ?
C207 F105 1.328(5) . ?
C207 F205 1.335(6) . ?
C207 F106 1.348(5) . ?
F101 C208 1.334(4) . ?
F102 C208 1.337(4) . ?
F103 C208 1.326(4) . ?
C209 C214 1.395(5) . ?
C209 C210 1.403(5) . ?
C210 C211 1.393(5) . ?
C211 C212 1.383(5) . ?
C211 C215 1.491(5) . ?
C212 C213 1.383(5) . ?
C213 C214 1.397(5) . ?
C213 C216 1.491(5) . ?
C215 F107 1.261(6) . ?
C215 F207 1.280(6) . ?
C215 F208 1.324(5) . ?
C215 F108 1.337(6) . ?
C215 F109 1.355(6) . ?
C215 F209 1.358(6) . ?
C216 F111 1.332(5) . ?
C216 F112 1.341(4) . ?
C216 F110 1.346(4) . ?
C217 C222 1.396(5) . ?
C217 C218 1.403(5) . ?
C218 C219 1.390(5) . ?
C219 C220 1.383(5) . ?
C219 C223 1.491(5) . ?
C220 C221 1.384(5) . ?
C221 C222 1.390(4) . ?
C221 C224 1.485(5) . ?
C223 F213 1.283(6) . ?
C223 F113 1.290(5) . ?
C223 F115 1.297(5) . ?
C223 F215 1.307(5) . ?
C223 F114 1.328(5) . ?
C223 F214 1.344(5) . ?
C224 F118 1.284(5) . ?
C224 F218 1.291(6) . ?
C224 F116 1.302(5) . ?
C224 F216 1.304(6) . ?
C224 F117 1.361(5) . ?
C224 F217 1.375(6) . ?
C225 C230 1.400(5) . ?
C225 C226 1.400(5) . ?
C226 C227 1.388(5) . ?
C227 C228 1.383(6) . ?
C227 C231 1.500(6) . ?
C228 C229 1.381(6) . ?
C229 C230 1.390(5) . ?
C229 C232 1.495(6) . ?
C231 F121 1.303(6) . ?
C231 F120 1.324(6) . ?
C231 F119 1.330(6) . ?
C232 F222 1.279(6) . ?
C232 F122 1.282(5) . ?
C232 F123 1.325(5) . ?
C232 F124 1.327(5) . ?
C232 F224 1.328(7) . ?
C232 F223 1.344(7) . ?
